data_2004571
loop_
_publ_author_name
'Ramnathan, A.'
'Sivakumar, K.'
'Subramanian, K.'
'Srinivasan, N.'
'Ramadas, K.'
'Fun, H.-K.'

_publ_section_title
;
 1-Cyclohexyl-3-phenylthiourea
;
_journal_issue 3
_journal_name_full 'Acta Crystallographica Section C'
_journal_page_first 656
_journal_page_last 658
_journal_paper_doi 10.1107/S0108270195014065
_journal_volume 52
_journal_year 1996
_chemical_formula_moiety 'C13 H18 N2 S'
_chemical_formula_sum 'C13 H18 N2 S'
_chemical_formula_weight 234.35
_chemical_name_systematic
;
1-Cyclohexyl-3-phenyl thiourea
;
_space_group_IT_number 14
_symmetry_cell_setting monoclinic
_symmetry_space_group_name_Hall '-P 2ybc'
_symmetry_space_group_name_H-M 'P 1 21/c 1'
_audit_creation_method SHELXL
_cell_angle_alpha 90.00
_cell_angle_beta 113.580(10)
_cell_angle_gamma 90.00
_cell_formula_units_Z 4
_cell_length_a 12.1630(10)
_cell_length_b 11.3590(10)
_cell_length_c 10.309(2)
_cell_measurement_reflns_used 25
_cell_measurement_temperature 293(2)
_cell_measurement_theta_max 15
_cell_measurement_theta_min 8
_cell_volume 1305.4(3)
_computing_cell_refinement XSCANS
_computing_data_collection 'XSCANS (Fait, 1994)'
_computing_data_reduction XSCANS
_computing_molecular_graphics 'SHELXTL-PC (Sheldrick, 1990b)'
_computing_publication_material SHELXL-93
_computing_structure_refinement 'SHELXL-93 (Sheldrick, 1993)'
_computing_structure_solution 'SHELXS-86 (Sheldrick, 1990a)'
_diffrn_ambient_temperature 293(2)
_diffrn_measurement_device 'Siemens P4 diffractometer'
_diffrn_measurement_method '\q/2\q scans'
_diffrn_radiation_monochromator graphite
_diffrn_radiation_source 'fine-focus sealed tube'
_diffrn_radiation_type MoK\a
_diffrn_radiation_wavelength 0.71073
_diffrn_reflns_av_R_equivalents 0.0246
_diffrn_reflns_av_sigmaI/netI 0.0365
_diffrn_reflns_limit_h_max 14
_diffrn_reflns_limit_h_min -15
_diffrn_reflns_limit_k_max 1
_diffrn_reflns_limit_k_min -14
_diffrn_reflns_limit_l_max 13
_diffrn_reflns_limit_l_min -1
_diffrn_reflns_number 3784
_diffrn_reflns_theta_max 27.50
_diffrn_reflns_theta_min 1.83
_diffrn_standards_decay_% <2
_diffrn_standards_interval_count 97
_diffrn_standards_number 3
_exptl_absorpt_coefficient_mu 0.224
_exptl_absorpt_correction_type none
_exptl_crystal_colour Colourless
_exptl_crystal_density_diffrn 1.192
_exptl_crystal_description Needle
_exptl_crystal_F_000 504
_exptl_crystal_size_max 0.54
_exptl_crystal_size_mid 0.42
_exptl_crystal_size_min 0.24
_refine_diff_density_max 0.287
_refine_diff_density_min -0.156
_refine_ls_extinction_method none
_refine_ls_goodness_of_fit_all 1.021
_refine_ls_goodness_of_fit_obs 1.130
_refine_ls_hydrogen_treatment refall
_refine_ls_matrix_type full
_refine_ls_number_parameters 217
_refine_ls_number_reflns 2971
_refine_ls_number_restraints 0
_refine_ls_restrained_S_all 1.021
_refine_ls_restrained_S_obs 1.130
_refine_ls_R_factor_all 0.0601
_refine_ls_R_factor_obs 0.0442
_refine_ls_shift/esd_max 0.000
_refine_ls_shift/esd_mean 0.000
_refine_ls_structure_factor_coef Fsqd
_refine_ls_weighting_details 'w=1/[\s^2^(Fo^2^)+(0.0789P)^2^] where P=(Fo^2^+2Fc^2^)/3'
_refine_ls_weighting_scheme calc
_refine_ls_wR_factor_all 0.1273
_refine_ls_wR_factor_obs 0.1201
_reflns_number_observed 2211
_reflns_number_total 2971
_reflns_observed_criterion >2sigma(I)
_cod_data_source_file as1207.cif
_cod_data_source_block AKIL6
_cod_depositor_comments
;
The following automatic conversions were performed:
'_symmetry_cell_setting' value 'Monoclinic' changed to 'monoclinic'
according to '/home/saulius/struct/CIF-dictionaries/cif_core.dic'
dictionary named 'cif_core.dic' version 2.4.1 from 2010-06-29.

Automatic conversion script
Id: cif_fix_enum 1527 2010-12-29 10:47:43Z saulius 

The following automatic conversions were performed:

'_symmetry_cell_setting' value 'Monoclinic' changed to 'monoclinic'
according to /home/saulius/struct/CIF-dictionaries/cif_core.dic
dictionary named 'cif_core.dic' version 2.4.1 from
2010-06-29.

'_exptl_absorpt_correction_type' value 'None' changed to
'none' according to
/home/saulius/struct/CIF-dictionaries/cif_core.dic dictionary named
'cif_core.dic' version 2.4.1 from 2010-06-29.

'_geom_bond_publ_flag'
value 'Yes' changed to 'yes' according to
/home/saulius/struct/CIF-dictionaries/cif_core.dic dictionary named
'cif_core.dic' version 2.4.1 from 2010-06-29 (5
times).

'_geom_bond_publ_flag' value 'No' changed to 'no' according
to /home/saulius/struct/CIF-dictionaries/cif_core.dic dictionary
named 'cif_core.dic' version 2.4.1 from 2010-06-29 (12
times).

'_geom_angle_publ_flag' value 'Yes' changed to 'yes'
according to /home/saulius/struct/CIF-dictionaries/cif_core.dic
dictionary named 'cif_core.dic' version 2.4.1 from 2010-06-29 (9
times).

'_geom_angle_publ_flag' value 'No' changed to 'no' according
to /home/saulius/struct/CIF-dictionaries/cif_core.dic dictionary
named 'cif_core.dic' version 2.4.1 from 2010-06-29 (12 times).

Automatic conversion script
Id: cif_fix_values 1715 2011-07-08 13:25:40Z adriana 

The following automatic conversions were performed:

'_refine_ls_weighting_scheme' value 'calc
w=1/[\s^2^(Fo^2^)+(0.0789P)^2^] where P=(Fo^2^+2Fc^2^)/3' was changed
to 'calc'. New tag '_refine_ls_weighting_details' was created. The
value of the new tag was set to 'w=1/[\s^2^(Fo^2^)+(0.0789P)^2^]
where P=(Fo^2^+2Fc^2^)/3'.

Automatic conversion script
Id: cif_fix_values 3143 2015-03-26 13:38:13Z robertas 
;
_cod_original_sg_symbol_H-M 'P 21/c'
_cod_database_code 2004571

loop_
_symmetry_equiv_pos_as_xyz
'x, y, z'
'-x, y+1/2, -z+1/2'
'-x, -y, -z'
'x, -y-1/2, z-1/2'

loop_
_atom_site_aniso_label
_atom_site_aniso_U_11
_atom_site_aniso_U_22
_atom_site_aniso_U_33
_atom_site_aniso_U_12
_atom_site_aniso_U_13
_atom_site_aniso_U_23
S 0.0541(3) 0.0534(3) 0.0530(3) 0.0000(2) 0.0255(2) -0.0087(2)
N1 0.0433(7) 0.0512(8) 0.0718(10) -0.0030(6) 0.0213(7) -0.0191(8)
N2 0.0480(8) 0.0634(9) 0.0592(8) -0.0094(7) 0.0274(7) -0.0201(7)
C1 0.0440(8) 0.0449(8) 0.0465(8) 0.0013(6) 0.0175(7) 0.0009(7)
C2 0.0398(8) 0.0618(11) 0.0579(10) 0.0043(7) 0.0127(7) -0.0164(8)
C3 0.0566(11) 0.082(2) 0.084(2) -0.0027(11) 0.0322(11) -0.0209(12)
C4 0.0634(13) 0.124(2) 0.090(2) 0.0014(14) 0.0362(12) -0.036(2)
C5 0.0651(14) 0.125(3) 0.103(2) 0.018(2) 0.0227(14) -0.056(2)
C6 0.0701(14) 0.078(2) 0.093(2) 0.0225(13) 0.0046(13) -0.0264(15)
C7 0.0628(12) 0.0633(12) 0.0766(14) 0.0092(10) 0.0174(11) -0.0142(11)
C8 0.0518(9) 0.0641(10) 0.0556(10) -0.0155(8) 0.0308(8) -0.0155(8)
C9 0.0571(11) 0.0590(12) 0.090(2) -0.0035(9) 0.0270(11) -0.0063(11)
C10 0.0521(12) 0.091(2) 0.132(2) -0.0059(12) 0.0210(15) -0.029(2)
C11 0.0637(13) 0.100(2) 0.100(2) -0.0253(13) 0.0292(14) -0.033(2)
C12 0.107(2) 0.087(2) 0.115(2) -0.051(2) 0.065(2) -0.022(2)
C13 0.0793(14) 0.0642(13) 0.086(2) -0.0187(11) 0.0313(13) 0.0065(12)

loop_
_atom_site_label
_atom_site_occupancy
_atom_site_fract_x
_atom_site_fract_y
_atom_site_fract_z
_atom_site_U_iso_or_equiv
_atom_site_thermal_displace_type
_atom_site_calc_flag
_atom_site_type_symbol
S 1 .16883(4) .09363(4) -.00100(4) .0522(2) Uani d S
N1 1 .00289(13) .16813(14) .0823(2) .0560(4) Uani d N
N2 1 .18300(13) .26354(14) .1847(2) .0549(4) Uani d N
C1 1 .11678(14) .18164(14) .0949(2) .0453(4) Uani d C
C2 1 -.06457(14) .2434(2) .1330(2) .0553(4) Uani d C
C3 1 -0.1318(2) .1934(2) .1985(3) .0729(6) Uani d C
C4 1 -0.2047(2) .2642(3) .2409(3) .0908(8) Uani d C
C5 1 -0.2108(2) .3823(3) .2154(3) .1012(11) Uani d C
C6 1 -0.1445(2) .4332(3) .1501(3) .0894(9) Uani d C
C7 1 -.0721(2) .3631(2) .1037(3) .0709(6) Uani d C
C8 1 .3101(2) .2857(2) .2173(2) .0542(4) Uani d C
C9 1 .3894(2) .2129(2) .3406(3) .0697(5) Uani d C
C10 1 .5219(2) .2361(3) .3757(5) .0970(9) Uani d C
C11 1 .5520(2) .3631(3) .4033(4) .0889(8) Uani d C
C12 1 .4742(3) .4379(3) .2855(4) .0964(9) Uani d C
C13 1 .3385(2) .4165(2) .2462(3) .0772(6) Uani d C
H1 1 -.031(2) .1069(19) .046(2) .062(6) Uiso d H
H2 1 .1585(16) .2949(17) .243(2) .053(5) Uiso d H
H3 1 -0.126(2) .112(2) .214(3) .074(7) Uiso d H
H4 1 -0.250(3) .224(3) .291(4) .132(12) Uiso d H
H5 1 -0.257(3) .426(3) .249(3) .112(10) Uiso d H
H6 1 -0.144(3) .505(3) .125(3) .110(11) Uiso d H
H7 1 -.028(2) .395(2) .063(3) .075(7) Uiso d H
H8 1 .3286(18) .2625(18) .141(2) .065(6) Uiso d H
H9A 1 .373(2) .130(2) .312(2) .080(7) Uiso d H
H9B 1 .3712(17) .2407(19) .419(2) .065(6) Uiso d H
H10A 1 .544(3) .203(3) .295(4) .123(11) Uiso d H
H10B 1 .581(3) .192(4) .441(4) .149(15) Uiso d H
H11A 1 .642(3) .377(3) .419(3) .108(9) Uiso d H
H11B 1 .540(3) .384(3) .490(4) .114(10) Uiso d H
H12A 1 .482(2) .412(2) .204(3) .071(7) Uiso d H
H12B 1 .484(3) .518(3) .296(3) .118(10) Uiso d H
H13A 1 .286(3) .458(3) .165(3) .096(8) Uiso d H
H13B 1 .317(2) .434(2) .334(3) .087(7) Uiso d H

loop_
_atom_type_symbol
_atom_type_description
_atom_type_scat_dispersion_real
_atom_type_scat_dispersion_imag
_atom_type_scat_source
C C 0.0033 0.0016 'International Tables Vol C Tables 4.2.6.8 and 6.1.1.4'
H H 0.0000 0.0000 'International Tables Vol C Tables 4.2.6.8 and 6.1.1.4'
N N 0.0061 0.0033 'International Tables Vol C Tables 4.2.6.8 and 6.1.1.4'
S S 0.1246 0.1234 'International Tables Vol C Tables 4.2.6.8 and 6.1.1.4'

loop_
_geom_angle_atom_site_label_1
_geom_angle_atom_site_label_2
_geom_angle_atom_site_label_3
_geom_angle
_geom_angle_publ_flag
C1 N1 C2 128.2(2) yes
C1 N2 C8 124.63(14) yes
N2 C1 N1 117.33(15) yes
N2 C1 S 123.62(12) yes
N1 C1 S 119.05(13) yes
C3 C2 C7 120.7(2) no
C3 C2 N1 118.5(2) yes
C7 C2 N1 120.5(2) yes
C2 C3 C4 119.7(3) no
C5 C4 C3 120.1(3) no
C4 C5 C6 120.8(3) no
C5 C6 C7 120.1(3) no
C2 C7 C6 118.5(3) no
N2 C8 C9 111.2(2) yes
N2 C8 C13 110.3(2) yes
C9 C8 C13 110.6(2) no
C8 C9 C10 111.5(2) no
C11 C10 C9 111.6(2) no
C12 C11 C10 111.9(2) no
C11 C12 C13 113.0(2) no
C8 C13 C12 109.7(2) no

loop_
_geom_bond_atom_site_label_1
_geom_bond_atom_site_label_2
_geom_bond_distance
_geom_bond_publ_flag
S C1 1.696(2) yes
N1 C1 1.347(2) yes
N1 C2 1.421(2) yes
N2 C1 1.332(2) yes
N2 C8 1.466(2) yes
C2 C3 1.375(3) no
C2 C7 1.388(3) no
C3 C4 1.391(3) no
C4 C5 1.363(5) no
C5 C6 1.369(5) no
C6 C7 1.405(4) no
C8 C9 1.500(3) no
C8 C13 1.527(3) no
C9 C10 1.526(3) no
C10 C11 1.488(4) no
C11 C12 1.474(5) no
C12 C13 1.553(4) no

loop_
_geom_torsion_atom_site_label_1
_geom_torsion_atom_site_label_2
_geom_torsion_atom_site_label_3
_geom_torsion_atom_site_label_4
_geom_torsion
_geom_torsion_publ_flag
S C1 N1 C2 -168.5(2) no
C1 N2 C8 C9 -90.3(2) no
C1 N2 C8 C13 146.2(2) no

loop_
_cod_related_entry_id
_cod_related_entry_database
_cod_related_entry_code
1 ChemSpider 670118
